data_4336352
loop_
_publ_author_name
'Jia Li'
'Bao Li'
'Peng Huang'
'Hai-Yan Shi'
'Rong-Bin Huang'
'Lan-Sun Zheng'
'Jun Tao'

_publ_contact_author_address
;
Department of Chemistry
Xiamen University
Xiamen 361005
P. R. China
;
_publ_contact_author_email taojun@xmu.edu.cn
_publ_contact_author_name 'Prof. Jun Tao'
_publ_contact_author_phone 86-592-2188138
_publ_section_title
;
 Four Coordination Polymers Based on Identical Eight-Connected
 Heptanuclear Clusters: Spin Canting, Spin Glass, Antiferromagnetism, and
 Gas Adsorption
;
_journal_name_full 'Inorganic Chemistry'
_journal_page_first 11573
_journal_page_last 11579
_journal_paper_doi 10.1021/ic401912k
_journal_volume 52
_journal_year 2013
_chemical_formula_sum 'C66 H40 N4 Ni7 O26'
_chemical_formula_weight 1715.99
_chemical_name_systematic
; 
 ? 
;
_space_group_IT_number 13
_symmetry_cell_setting monoclinic
_symmetry_space_group_name_Hall '-P 2yac'
_symmetry_space_group_name_H-M 'P 1 2/n 1'
_atom_sites_solution_hydrogens geom
_atom_sites_solution_primary direct
_atom_sites_solution_secondary difmap
_audit_creation_method SHELXL-97
_cell_angle_alpha 90.00
_cell_angle_beta 103.612(5)
_cell_angle_gamma 90.00
_cell_formula_units_Z 2
_cell_length_a 13.6192(8)
_cell_length_b 12.9919(6)
_cell_length_c 20.3610(10)
_cell_measurement_temperature 173(2)
_cell_volume 3501.5(3)
_computing_cell_refinement 'CrysAlisPro, Agilent Technologies.'
_computing_data_collection 'CrysAlisPro, Agilent Technologies.'
_computing_data_reduction 'CrysAlisPro, Agilent Technologies.'
_computing_structure_refinement 'SHELXL-97 (Sheldrick, 1997)'
_computing_structure_solution 'SHELXS-97 (Sheldrick, 1990)'
_diffrn_ambient_temperature 173(2)
_diffrn_measured_fraction_theta_full 0.997
_diffrn_measured_fraction_theta_max 0.997
_diffrn_radiation_monochromator graphite
_diffrn_radiation_source 'fine-focus sealed tube'
_diffrn_radiation_type MoK\a
_diffrn_radiation_wavelength 0.71073
_diffrn_reflns_av_R_equivalents 0.0409
_diffrn_reflns_av_sigmaI/netI 0.0519
_diffrn_reflns_limit_h_max 16
_diffrn_reflns_limit_h_min -11
_diffrn_reflns_limit_k_max 15
_diffrn_reflns_limit_k_min -13
_diffrn_reflns_limit_l_max 21
_diffrn_reflns_limit_l_min -23
_diffrn_reflns_number 14722
_diffrn_reflns_theta_full 24.71
_diffrn_reflns_theta_max 24.71
_diffrn_reflns_theta_min 3.39
_exptl_absorpt_coefficient_mu 1.925
_exptl_crystal_density_diffrn 1.628
_exptl_crystal_F_000 1736
_refine_diff_density_max 0.909
_refine_diff_density_min -0.847
_refine_diff_density_rms 0.120
_refine_ls_extinction_method none
_refine_ls_goodness_of_fit_ref 1.040
_refine_ls_hydrogen_treatment mixed
_refine_ls_matrix_type full
_refine_ls_number_parameters 467
_refine_ls_number_reflns 5958
_refine_ls_number_restraints 24
_refine_ls_restrained_S_all 1.041
_refine_ls_R_factor_all 0.0524
_refine_ls_R_factor_gt 0.0445
_refine_ls_shift/su_max 0.001
_refine_ls_shift/su_mean 0.000
_refine_ls_structure_factor_coef Fsqd
_refine_ls_weighting_details 'calc w=1/[\s^2^(Fo^2^)+(0.0520P)^2^+11.8855P] where P=(Fo^2^+2Fc^2^)/3'
_refine_ls_weighting_scheme calc
_refine_ls_wR_factor_gt 0.1158
_refine_ls_wR_factor_ref 0.1203
_reflns_number_gt 5044
_reflns_number_total 5958
_reflns_threshold_expression >2sigma(I)
_cod_data_source_file ic401912k_si_002_1.cif
_cod_data_source_block 4
_cod_database_code 4336352

loop_
_symmetry_equiv_pos_as_xyz
'x, y, z'
'-x+1/2, y, -z+1/2'
'-x, -y, -z'
'x-1/2, -y, z-1/2'

loop_
_atom_site_label
_atom_site_type_symbol
_atom_site_fract_x
_atom_site_fract_y
_atom_site_fract_z
_atom_site_U_iso_or_equiv
_atom_site_adp_type
_atom_site_occupancy
_atom_site_symmetry_multiplicity
_atom_site_calc_flag
_atom_site_refinement_flags
Ni1 Ni 0.2500 0.34565(6) 0.2500 0.01224(19) Uani 1 2 d S
Ni2 Ni 0.08452(4) 0.41919(4) 0.34701(3) 0.01073(15) Uani 1 1 d .
Ni3 Ni 0.15669(4) 0.60270(4) 0.27546(2) 0.00788(15) Uani 1 1 d .
Ni4 Ni 0.30967(4) 0.75037(4) 0.36454(2) 0.01000(15) Uani 1 1 d .
O1 O 0.1669(2) 0.7586(2) 0.29514(14) 0.0125(6) Uani 1 1 d .
O2 O 0.1164(2) 0.8354(2) 0.19435(14) 0.0146(7) Uani 1 1 d .
O3 O 0.0395(3) 1.2773(2) 0.31308(16) 0.0199(7) Uani 1 1 d .
O4 O 0.1644(4) 1.2232(3) 0.2689(3) 0.0587(15) Uani 1 1 d U
C1 C 0.0298(5) 0.8987(4) 0.3396(3) 0.0332(14) Uani 1 1 d .
H1 H 0.0217 0.8310 0.3522 0.040 Uiso 1 1 calc R
C2 C 0.0834(4) 0.9191(3) 0.2903(2) 0.0186(10) Uani 1 1 d .
C3 C 0.1011(4) 1.0185(4) 0.2740(2) 0.0189(10) Uani 1 1 d .
H3 H 0.1370 1.0318 0.2413 0.023 Uiso 1 1 calc R
C4 C 0.0653(4) 1.0996(4) 0.3063(3) 0.0223(11) Uani 1 1 d .
C5 C 0.0084(5) 1.0791(4) 0.3529(3) 0.0344(14) Uani 1 1 d .
H5 H -0.0171 1.1338 0.3732 0.041 Uiso 1 1 calc R
C6 C -0.0118(5) 0.9786(4) 0.3702(3) 0.0399(15) Uani 1 1 d .
C7 C -0.0811(6) 0.9603(5) 0.4160(4) 0.0502(18) Uani 1 1 d .
C8 C -0.0828(8) 0.8711(5) 0.4498(5) 0.082(3) Uani 1 1 d .
H8 H -0.0367 0.8198 0.4462 0.098 Uiso 1 1 calc R
C9 C -0.1509(8) 0.8530(6) 0.4899(5) 0.093(4) Uani 1 1 d .
H9 H -0.1483 0.7909 0.5130 0.111 Uiso 1 1 calc R
C10 C -0.2197(7) 0.9229(6) 0.4960(4) 0.067(2) Uani 1 1 d .
H10 H -0.2679 0.9092 0.5204 0.081 Uiso 1 1 calc R
C11 C -0.2166(9) 1.0152(7) 0.4649(6) 0.102(4) Uani 1 1 d .
H11 H -0.2617 1.0672 0.4691 0.122 Uiso 1 1 calc R
C12 C -0.1455(8) 1.0311(6) 0.4267(5) 0.092(4) Uani 1 1 d .
H12 H -0.1430 1.0957 0.4075 0.110 Uiso 1 1 calc R
C13 C 0.0912(4) 1.2092(4) 0.2948(2) 0.0233(11) Uani 1 1 d .
C14 C 0.1253(3) 0.8320(3) 0.2571(2) 0.0124(9) Uani 1 1 d .
O5 O -0.0510(2) 0.4827(2) 0.29023(15) 0.0164(7) Uani 1 1 d .
O6 O 0.0059(2) 0.6171(2) 0.23967(15) 0.0171(7) Uani 1 1 d .
C15 C -0.2500 1.1141(12) 0.2500 0.172(6) Uani 1 2 d SU
H15 H -0.2500 1.1857 0.2500 0.206 Uiso 1 2 calc SR
C16 C -0.1827(10) 1.0593(8) 0.2154(9) 0.173(6) Uani 1 1 d U
H16 H -0.1407 1.0939 0.1928 0.208 Uiso 1 1 calc R
C17 C -0.1853(8) 0.9542(7) 0.2184(8) 0.159(5) Uani 1 1 d U
H17 H -0.1416 0.9174 0.1983 0.191 Uiso 1 1 calc R
C18 C -0.2500 0.8979(8) 0.2500 0.139(9) Uani 1 2 d S
C19 C -0.2500 0.7836(7) 0.2500 0.073(4) Uani 1 2 d S
C20 C -0.1627(5) 0.7288(5) 0.2504(4) 0.061(2) Uani 1 1 d .
H20 H -0.1039 0.7643 0.2492 0.073 Uiso 1 1 calc R
C21 C -0.1611(4) 0.6223(4) 0.2527(3) 0.0241(11) Uani 1 1 d .
C22 C -0.2500 0.5690(5) 0.2500 0.0188(14) Uani 1 2 d S
H22 H -0.2500 0.4975 0.2500 0.023 Uiso 1 2 calc SR
C23 C -0.0612(4) 0.5689(3) 0.2604(2) 0.0169(10) Uani 1 1 d .
O9 O 0.3257(3) 0.3535(5) 0.34708(17) 0.0610(16) Uani 1 1 d .
O10 O 0.2185(2) 0.3744(3) 0.41363(15) 0.0195(7) Uani 1 1 d .
N1 N 0.5587(3) 0.2780(3) 0.56419(17) 0.0168(8) Uani 1 1 d .
C24 C 0.5593(4) 0.2636(5) 0.4990(3) 0.0349(14) Uani 1 1 d .
H24 H 0.6167 0.2358 0.4885 0.042 Uiso 1 1 calc R
C25 C 0.4779(4) 0.2884(5) 0.4472(2) 0.0366(14) Uani 1 1 d .
H25 H 0.4815 0.2785 0.4026 0.044 Uiso 1 1 calc R
C26 C 0.3899(4) 0.3283(4) 0.4613(2) 0.0194(10) Uani 1 1 d .
C27 C 0.3884(4) 0.3382(4) 0.5277(2) 0.0281(12) Uani 1 1 d .
H27 H 0.3306 0.3618 0.5398 0.034 Uiso 1 1 calc R
C28 C 0.4740(4) 0.3129(4) 0.5774(2) 0.0256(12) Uani 1 1 d .
H28 H 0.4716 0.3208 0.6224 0.031 Uiso 1 1 calc R
C29 C 0.3033(4) 0.3548(4) 0.4028(2) 0.0204(11) Uani 1 1 d .
O8 O -0.2281(2) 0.3018(2) 0.56852(14) 0.0148(7) Uani 1 1 d .
O7 O -0.1264(2) 0.4206(2) 0.62916(14) 0.0126(7) Uani 1 1 d .
N2 N 0.0113(3) 0.3890(3) 0.42435(18) 0.0158(8) Uani 1 1 d .
C30 C 0.0587(4) 0.3911(4) 0.4911(2) 0.0188(10) Uani 1 1 d .
H30 H 0.1286 0.3983 0.5031 0.023 Uiso 1 1 calc R
C31 C 0.0074(4) 0.3829(3) 0.5415(2) 0.0171(10) Uani 1 1 d .
H31 H 0.0417 0.3874 0.5867 0.021 Uiso 1 1 calc R
C32 C -0.0962(4) 0.3678(3) 0.5242(2) 0.0155(10) Uani 1 1 d .
C33 C -0.1434(4) 0.3577(4) 0.4565(2) 0.0222(11) Uani 1 1 d .
H33 H -0.2121 0.3430 0.4435 0.027 Uiso 1 1 calc R
C34 C -0.0882(4) 0.3695(4) 0.4086(2) 0.0224(11) Uani 1 1 d .
H34 H -0.1213 0.3638 0.3633 0.027 Uiso 1 1 calc R
C35 C -0.1562(3) 0.3634(3) 0.5782(2) 0.0129(9) Uani 1 1 d .
O11 O 0.1464(2) 0.4476(2) 0.26843(13) 0.0106(6) Uani 1 1 d .
O12 O 0.3087(2) 0.6153(2) 0.31592(13) 0.0101(6) Uani 1 1 d .
O1W O 0.2921(3) 0.8938(2) 0.40691(16) 0.0217(8) Uani 1 1 d .

loop_
_atom_site_aniso_label
_atom_site_aniso_U_11
_atom_site_aniso_U_22
_atom_site_aniso_U_33
_atom_site_aniso_U_23
_atom_site_aniso_U_13
_atom_site_aniso_U_12
Ni1 0.0158(5) 0.0089(4) 0.0164(4) 0.000 0.0126(3) 0.000
Ni2 0.0118(3) 0.0108(3) 0.0116(3) 0.0009(2) 0.0068(2) 0.0006(2)
Ni3 0.0070(3) 0.0093(3) 0.0086(3) 0.0006(2) 0.0043(2) -0.0002(2)
Ni4 0.0095(3) 0.0123(3) 0.0087(3) -0.0013(2) 0.0032(2) -0.0014(2)
O1 0.0135(17) 0.0105(15) 0.0148(15) -0.0017(13) 0.0056(12) 0.0010(13)
O2 0.0164(18) 0.0123(15) 0.0157(16) 0.0001(12) 0.0047(12) 0.0029(13)
O3 0.023(2) 0.0106(15) 0.0325(18) -0.0032(14) 0.0183(15) -0.0014(14)
O4 0.078(4) 0.0167(19) 0.115(4) -0.015(2) 0.089(3) -0.015(2)
C1 0.045(4) 0.017(3) 0.048(3) 0.004(2) 0.030(3) 0.007(2)
C2 0.020(3) 0.014(2) 0.024(2) -0.0016(19) 0.009(2) 0.0022(19)
C3 0.016(3) 0.023(2) 0.021(2) -0.001(2) 0.0106(19) -0.001(2)
C4 0.021(3) 0.019(2) 0.032(3) 0.000(2) 0.018(2) 0.003(2)
C5 0.043(4) 0.024(3) 0.046(3) -0.001(2) 0.031(3) 0.008(3)
C6 0.052(4) 0.022(3) 0.058(4) 0.007(3) 0.038(3) 0.005(3)
C7 0.067(5) 0.030(3) 0.071(4) 0.014(3) 0.051(4) 0.015(3)
C8 0.119(8) 0.035(4) 0.129(8) 0.010(4) 0.104(7) 0.005(4)
C9 0.146(10) 0.035(4) 0.137(8) 0.021(5) 0.112(8) 0.016(5)
C10 0.086(7) 0.056(5) 0.078(5) 0.006(4) 0.056(5) 0.008(4)
C11 0.146(10) 0.063(6) 0.141(9) -0.002(6) 0.121(8) 0.002(6)
C12 0.133(9) 0.045(4) 0.139(8) -0.007(5) 0.116(8) -0.008(5)
C13 0.027(3) 0.018(2) 0.030(3) -0.005(2) 0.018(2) -0.004(2)
C14 0.006(2) 0.013(2) 0.019(2) -0.0004(18) 0.0036(17) -0.0031(18)
O5 0.0121(18) 0.0156(16) 0.0225(16) 0.0037(13) 0.0058(13) -0.0006(13)
O6 0.0093(17) 0.0244(17) 0.0184(16) 0.0085(14) 0.0051(13) 0.0004(14)
C15 0.096(8) 0.052(6) 0.304(13) 0.000 -0.080(9) 0.000
C16 0.098(7) 0.051(5) 0.308(13) 0.032(6) -0.081(8) -0.007(5)
C17 0.075(6) 0.040(4) 0.300(13) 0.037(5) -0.082(8) -0.016(4)
C18 0.028(7) 0.025(6) 0.32(3) 0.000 -0.043(10) 0.000
C19 0.029(6) 0.019(4) 0.161(12) 0.000 0.003(6) 0.000
C20 0.020(4) 0.028(3) 0.131(7) 0.019(4) 0.009(4) -0.001(3)
C21 0.011(3) 0.021(2) 0.039(3) 0.005(2) 0.003(2) 0.000(2)
C22 0.019(4) 0.018(3) 0.021(3) 0.000 0.008(3) 0.000
C23 0.014(3) 0.018(2) 0.020(2) 0.003(2) 0.0058(19) 0.000(2)
O9 0.021(2) 0.150(5) 0.0139(18) 0.031(2) 0.0098(16) 0.036(3)
O10 0.0139(19) 0.0287(18) 0.0173(16) 0.0014(14) 0.0060(13) 0.0055(14)
N1 0.016(2) 0.023(2) 0.0116(18) 0.0005(16) 0.0029(15) -0.0023(17)
C24 0.022(3) 0.062(4) 0.022(3) 0.001(3) 0.009(2) 0.008(3)
C25 0.023(3) 0.072(4) 0.015(2) 0.003(3) 0.004(2) 0.009(3)
C26 0.016(3) 0.025(2) 0.017(2) 0.003(2) 0.0043(19) -0.004(2)
C27 0.017(3) 0.043(3) 0.025(3) 0.001(2) 0.008(2) 0.011(2)
C28 0.021(3) 0.041(3) 0.016(2) -0.003(2) 0.005(2) 0.009(2)
C29 0.017(3) 0.029(3) 0.016(2) 0.006(2) 0.0059(19) -0.001(2)
O8 0.0136(18) 0.0196(16) 0.0120(14) -0.0018(13) 0.0046(12) -0.0040(14)
O7 0.0134(17) 0.0140(15) 0.0128(15) -0.0024(12) 0.0080(12) -0.0041(13)
N2 0.020(2) 0.0160(19) 0.0146(19) -0.0009(15) 0.0101(16) -0.0011(16)
C30 0.018(3) 0.021(2) 0.019(2) 0.003(2) 0.0077(19) -0.001(2)
C31 0.020(3) 0.019(2) 0.013(2) -0.0007(19) 0.0064(19) -0.002(2)
C32 0.019(3) 0.014(2) 0.016(2) -0.0030(18) 0.0097(19) -0.0028(19)
C33 0.022(3) 0.029(3) 0.020(2) -0.005(2) 0.013(2) -0.008(2)
C34 0.022(3) 0.027(3) 0.020(2) -0.003(2) 0.009(2) -0.003(2)
C35 0.011(2) 0.018(2) 0.012(2) 0.0017(18) 0.0052(17) 0.0010(19)
O11 0.0115(16) 0.0105(14) 0.0115(14) 0.0023(12) 0.0060(12) 0.0020(12)
O12 0.0118(17) 0.0130(14) 0.0067(13) -0.0001(12) 0.0045(11) 0.0020(12)
O1W 0.029(2) 0.0180(16) 0.0194(16) -0.0064(14) 0.0079(14) -0.0020(15)

loop_
_atom_type_symbol
_atom_type_description
_atom_type_scat_dispersion_real
_atom_type_scat_dispersion_imag
_atom_type_scat_source
C C 0.0033 0.0016 'International Tables Vol C Tables 4.2.6.8 and 6.1.1.4'
H H 0.0000 0.0000 'International Tables Vol C Tables 4.2.6.8 and 6.1.1.4'
O O 0.0106 0.0060 'International Tables Vol C Tables 4.2.6.8 and 6.1.1.4'
Ni Ni 0.3393 1.1124 'International Tables Vol C Tables 4.2.6.8 and 6.1.1.4'
N N 0.0061 0.0033 'International Tables Vol C Tables 4.2.6.8 and 6.1.1.4'

loop_
_geom_angle_atom_site_label_1
_geom_angle_atom_site_label_2
_geom_angle_atom_site_label_3
_geom_angle
_geom_angle_site_symmetry_1
_geom_angle_site_symmetry_3
O9 Ni1 O9 174.2(3) . 2
O9 Ni1 O11 86.03(17) . 2
O9 Ni1 O11 90.19(15) 2 2
O9 Ni1 O11 90.19(15) . .
O9 Ni1 O11 86.03(17) 2 .
O11 Ni1 O11 98.75(16) 2 .
O9 Ni1 O4 92.3(2) . 2_545
O9 Ni1 O4 92.1(2) 2 2_545
O11 Ni1 O4 91.16(14) 2 2_545
O11 Ni1 O4 169.92(15) . 2_545
O9 Ni1 O4 92.1(2) . 1_545
O9 Ni1 O4 92.3(2) 2 1_545
O11 Ni1 O4 169.92(15) 2 1_545
O11 Ni1 O4 91.16(14) . 1_545
O4 Ni1 O4 79.0(2) 2_545 1_545
O11 Ni2 O3 92.62(12) . 1_545
O11 Ni2 O10 95.87(12) . .
O3 Ni2 O10 96.73(13) 1_545 .
O11 Ni2 N2 176.36(14) . .
O3 Ni2 N2 85.75(14) 1_545 .
O10 Ni2 N2 87.55(14) . .
O11 Ni2 O5 88.18(12) . .
O3 Ni2 O5 90.77(13) 1_545 .
O10 Ni2 O5 171.29(12) . .
N2 Ni2 O5 88.59(14) . .
O11 Ni2 O7 82.28(11) . 3_566
O3 Ni2 O7 172.87(12) 1_545 3_566
O10 Ni2 O7 88.78(12) . 3_566
N2 Ni2 O7 99.05(13) . 3_566
O5 Ni2 O7 84.12(12) . 3_566
O6 Ni3 O11 91.08(13) . .
O6 Ni3 O12 95.60(12) . 2
O11 Ni3 O12 92.44(11) . 2
O6 Ni3 O12 169.81(12) . .
O11 Ni3 O12 98.91(12) . .
O12 Ni3 O12 86.07(11) 2 .
O6 Ni3 O1 89.74(12) . .
O11 Ni3 O1 172.84(11) . .
O12 Ni3 O1 94.56(11) 2 .
O12 Ni3 O1 80.10(12) . .
O6 Ni3 O7 86.70(12) . 3_566
O11 Ni3 O7 84.04(11) . 3_566
O12 Ni3 O7 175.84(12) 2 3_566
O12 Ni3 O7 92.28(11) . 3_566
O1 Ni3 O7 88.90(11) . 3_566
O6 Ni3 Ni3 139.21(9) . 2
O11 Ni3 Ni3 91.50(8) . 2
O12 Ni3 Ni3 43.62(8) 2 2
O12 Ni3 Ni3 43.19(8) . 2
O1 Ni3 Ni3 92.53(9) . 2
O7 Ni3 Ni3 134.04(9) 3_566 2
O12 Ni4 N1 95.40(14) . 3_666
O12 Ni4 O2 97.39(12) . 2
N1 Ni4 O2 92.44(14) 3_666 2
O12 Ni4 O8 95.52(12) . 3_566
N1 Ni4 O8 89.45(14) 3_666 3_566
O2 Ni4 O8 166.71(12) 2 3_566
O12 Ni4 O1W 172.58(13) . .
N1 Ni4 O1W 91.96(14) 3_666 .
O2 Ni4 O1W 83.19(12) 2 .
O8 Ni4 O1W 83.60(13) 3_566 .
O12 Ni4 O1 79.50(11) . .
N1 Ni4 O1 171.68(13) 3_666 .
O2 Ni4 O1 94.73(12) 2 .
O8 Ni4 O1 84.54(12) 3_566 .
O1W Ni4 O1 93.08(12) . .
C14 O1 Ni3 128.0(3) . .
C14 O1 Ni4 130.5(3) . .
Ni3 O1 Ni4 95.10(12) . .
C14 O2 Ni4 129.1(3) . 2
C13 O3 Ni2 127.3(3) . 1_565
C13 O4 Ni1 137.4(3) . 1_565
C6 C1 C2 121.0(5) . .
C3 C2 C1 120.2(4) . .
C3 C2 C14 119.7(4) . .
C1 C2 C14 120.0(4) . .
C2 C3 C4 119.9(4) . .
C5 C4 C3 119.6(5) . .
C5 C4 C13 118.7(4) . .
C3 C4 C13 121.6(4) . .
C4 C5 C6 121.9(5) . .
C1 C6 C5 117.1(5) . .
C1 C6 C7 122.9(5) . .
C5 C6 C7 119.8(5) . .
C12 C7 C8 114.9(6) . .
C12 C7 C6 122.2(6) . .
C8 C7 C6 122.9(6) . .
C7 C8 C9 122.5(7) . .
C10 C9 C8 121.3(7) . .
C9 C10 C11 117.4(8) . .
C10 C11 C12 119.4(9) . .
C7 C12 C11 124.3(8) . .
O3 C13 O4 126.2(5) . .
O3 C13 C4 117.3(4) . .
O4 C13 C4 116.5(4) . .
O2 C14 O1 124.6(4) . .
O2 C14 C2 118.5(4) . .
O1 C14 C2 116.9(4) . .
C23 O5 Ni2 126.4(3) . .
C23 O6 Ni3 126.1(3) . .
C16 C15 C16 121.8(15) . 2_455
C17 C16 C15 116.0(17) . .
C16 C17 C18 124.3(16) . .
C17 C18 C17 117.6(13) . 2_455
C17 C18 C19 121.2(7) . .
C17 C18 C19 121.2(7) 2_455 .
C20 C19 C20 118.2(8) 2_455 .
C20 C19 C18 120.9(4) 2_455 .
C20 C19 C18 120.9(4) . .
C21 C20 C19 121.4(6) . .
C20 C21 C22 119.4(5) . .
C20 C21 C23 118.2(5) . .
C22 C21 C23 122.4(5) . .
C21 C22 C21 120.0(6) . 2_455
O6 C23 O5 126.5(4) . .
O6 C23 C21 116.4(4) . .
O5 C23 C21 117.0(4) . .
C29 O9 Ni1 136.2(4) . .
C29 O10 Ni2 130.2(3) . .
C28 N1 C24 117.2(4) . .
C28 N1 Ni4 125.1(3) . 3_666
C24 N1 Ni4 117.7(3) . 3_666
N1 C24 C25 122.2(5) . .
C24 C25 C26 120.3(5) . .
C27 C26 C25 116.9(4) . .
C27 C26 C29 124.8(5) . .
C25 C26 C29 118.2(4) . .
C26 C27 C28 119.6(5) . .
N1 C28 C27 123.6(4) . .
O9 C29 O10 126.8(4) . .
O9 C29 C26 113.8(4) . .
O10 C29 C26 119.4(4) . .
C35 O8 Ni4 129.2(3) . 3_566
C35 O7 Ni3 125.4(3) . 3_566
C35 O7 Ni2 139.5(3) . 3_566
Ni3 O7 Ni2 91.71(11) 3_566 3_566
C34 N2 C30 117.2(4) . .
C34 N2 Ni2 119.3(3) . .
C30 N2 Ni2 123.4(3) . .
N2 C30 C31 122.6(5) . .
C30 C31 C32 119.1(4) . .
C33 C32 C31 118.4(4) . .
C33 C32 C35 121.0(4) . .
C31 C32 C35 120.7(4) . .
C34 C33 C32 119.5(5) . .
N2 C34 C33 122.9(4) . .
O8 C35 O7 126.7(4) . .
O8 C35 C32 116.6(4) . .
O7 C35 C32 116.7(4) . .
Ni2 O11 Ni3 99.29(12) . .
Ni2 O11 Ni1 117.81(13) . .
Ni3 O11 Ni1 128.47(15) . .
Ni4 O12 Ni3 123.00(14) . 2
Ni4 O12 Ni3 99.00(12) . .
Ni3 O12 Ni3 93.20(11) 2 .

loop_
_geom_bond_atom_site_label_1
_geom_bond_atom_site_label_2
_geom_bond_distance
_geom_bond_site_symmetry_2
Ni1 O9 2.005(4) .
Ni1 O9 2.005(4) 2
Ni1 O11 2.033(3) 2
Ni1 O11 2.033(3) .
Ni1 O4 2.061(4) 2_545
Ni1 O4 2.061(4) 1_545
Ni2 O11 2.010(3) .
Ni2 O3 2.013(3) 1_545
Ni2 O10 2.084(3) .
Ni2 N2 2.090(4) .
Ni2 O5 2.102(3) .
Ni2 O7 2.182(3) 3_566
Ni3 O6 2.020(3) .
Ni3 O11 2.023(3) .
Ni3 O12 2.030(3) 2
Ni3 O12 2.047(3) .
Ni3 O1 2.064(3) .
Ni3 O7 2.100(3) 3_566
Ni3 Ni3 2.9623(11) 2
Ni4 O12 2.014(3) .
Ni4 N1 2.057(4) 3_666
Ni4 O2 2.059(3) 2
Ni4 O8 2.065(3) 3_566
Ni4 O1W 2.091(3) .
Ni4 O1 2.121(3) .
O1 C14 1.274(5) .
O2 C14 1.255(5) .
O2 Ni4 2.059(3) 2
O3 C13 1.241(6) .
O3 Ni2 2.013(3) 1_565
O4 C13 1.246(6) .
O4 Ni1 2.061(4) 1_565
C1 C6 1.397(8) .
C1 C2 1.398(7) .
C2 C3 1.370(7) .
C2 C14 1.498(6) .
C3 C4 1.390(7) .
C4 C5 1.384(7) .
C4 C13 1.499(7) .
C5 C6 1.397(8) .
C6 C7 1.494(8) .
C7 C12 1.323(10) .
C7 C8 1.351(9) .
C8 C9 1.393(10) .
C9 C10 1.331(11) .
C10 C11 1.361(11) .
C11 C12 1.393(11) .
O5 C23 1.266(5) .
O6 C23 1.259(6) .
C15 C16 1.465(18) .
C15 C16 1.465(18) 2_455
C16 C17 1.367(13) .
C17 C18 1.411(15) .
C18 C17 1.411(15) 2_455
C18 C19 1.486(13) .
C19 C20 1.383(8) 2_455
C19 C20 1.383(8) .
C20 C21 1.385(8) .
C21 C22 1.385(6) .
C21 C23 1.503(7) .
C22 C21 1.385(6) 2_455
O9 C29 1.242(6) .
O10 C29 1.252(6) .
N1 C28 1.324(6) .
N1 C24 1.342(6) .
N1 Ni4 2.057(4) 3_666
C24 C25 1.378(7) .
C25 C26 1.395(7) .
C26 C27 1.365(7) .
C26 C29 1.506(6) .
C27 C28 1.390(7) .
O8 C35 1.244(5) .
O8 Ni4 2.065(3) 3_566
O7 C35 1.264(5) .
O7 Ni3 2.100(3) 3_566
O7 Ni2 2.182(3) 3_566
N2 C34 1.342(6) .
N2 C30 1.360(6) .
C30 C31 1.376(7) .
C31 C32 1.385(7) .
C32 C33 1.383(6) .
C32 C35 1.518(6) .
C33 C34 1.373(7) .
O12 Ni3 2.030(3) 2
